data_6000538
loop_
_publ_author_name
'Roberts, M. A.'
'Fitch, A. N.'
'Chadwick, A. V.'

_publ_section_title
;
 The crystal-structures of (NH4)(3)HGE7O16-center-dot-NH(2)O and
 Li4-XHXGe7O16-center-dot-NH(2)O determined from powder diffraction data
 using synchrotron-radiation
;
_journal_name_full 'Journal of Physics and Chemistry of Solids'
_journal_page_first 1353
_journal_page_last 1358
_journal_paper_doi 10.1016/0022-3697(95)00069-0
_journal_volume 56
_journal_year 1995
_chemical_formula_sum 'Ge7 H12.22 Li4 O21.61'
_space_group_name_H-M_alt 'P -4 3 m'
_cell_angle_alpha 90.000
_cell_angle_beta 90.000
_cell_angle_gamma 90.000
_cell_length_a 7.7194
_cell_length_b 7.7194
_cell_length_c 7.7194
_cell_volume 459.99
_cod_database_code 6000538

loop_
_atom_site_label
_atom_site_fract_x
_atom_site_fract_y
_atom_site_fract_z
? ? ? ?
